data_7110242
loop_
_publ_author_name
'Peng Wang'
'Saihu Liao'
'Jian-Bo Zhu'
'Yong Tang'

_publ_section_title
;
 Double gamma-alkylation of allylic phosphorus ylides: a unique access to
 oxa-bicyclic[3.3.0] diene skeletons
;
_journal_name_full Chem.Commun.
_journal_page_first 808
_journal_paper_doi 10.1039/c3cc45286g
_journal_volume 50
_journal_year 2014
_chemical_formula_sum 'C21 H16 Br2 O3'
_chemical_formula_weight 476.16
_chemical_name_systematic
;
?
;
_space_group_IT_number 14
_symmetry_cell_setting monoclinic
_symmetry_space_group_name_Hall '-P 2yn'
_symmetry_space_group_name_H-M 'P 1 21/n 1'
_atom_sites_solution_hydrogens geom
_atom_sites_solution_primary direct
_atom_sites_solution_secondary difmap
_audit_creation_method SHELXL-97
_cell_angle_alpha 90.00
_cell_angle_beta 99.632(2)
_cell_angle_gamma 90.00
_cell_formula_units_Z 4
_cell_length_a 7.8079(6)
_cell_length_b 14.4168(11)
_cell_length_c 16.8239(12)
_cell_measurement_reflns_used 2548
_cell_measurement_temperature 293(2)
_cell_measurement_theta_max 45.084
_cell_measurement_theta_min 4.912
_cell_volume 1867.1(2)
_computing_cell_refinement 'Bruker SMART'
_computing_data_collection 'Bruker SMART'
_computing_data_reduction 'Bruker SHELXTL'
_computing_molecular_graphics 'Bruker SHELXTL'
_computing_publication_material 'Bruker SHELXTL'
_computing_structure_refinement 'SHELXL-97 (Sheldrick, 1997)'
_computing_structure_solution 'SHELXS-97 (Sheldrick, 1990)'
_diffrn_ambient_temperature 293(2)
_diffrn_measured_fraction_theta_full 0.999
_diffrn_measured_fraction_theta_max 0.999
_diffrn_measurement_device_type 'CCD area detector'
_diffrn_measurement_method 'phi and omega scans'
_diffrn_radiation_monochromator graphite
_diffrn_radiation_source 'fine-focus sealed tube'
_diffrn_radiation_type MoK\a
_diffrn_radiation_wavelength 0.71073
_diffrn_reflns_av_R_equivalents 0.0303
_diffrn_reflns_av_sigmaI/netI 0.0403
_diffrn_reflns_limit_h_max 9
_diffrn_reflns_limit_h_min -8
_diffrn_reflns_limit_k_max 15
_diffrn_reflns_limit_k_min -17
_diffrn_reflns_limit_l_max 20
_diffrn_reflns_limit_l_min -20
_diffrn_reflns_number 11178
_diffrn_reflns_theta_full 26.00
_diffrn_reflns_theta_max 26.00
_diffrn_reflns_theta_min 2.46
_exptl_absorpt_coefficient_mu 4.360
_exptl_absorpt_correction_T_max 1.00000
_exptl_absorpt_correction_T_min 0.38405
_exptl_absorpt_correction_type empirical
_exptl_absorpt_process_details sadabs
_exptl_crystal_colour colorless
_exptl_crystal_density_diffrn 1.694
_exptl_crystal_density_method 'not measured'
_exptl_crystal_description prismatic
_exptl_crystal_F_000 944
_exptl_crystal_size_max 0.331
_exptl_crystal_size_mid 0.207
_exptl_crystal_size_min 0.145
_refine_diff_density_max 0.618
_refine_diff_density_min -0.270
_refine_diff_density_rms 0.064
_refine_ls_extinction_method none
_refine_ls_goodness_of_fit_ref 1.019
_refine_ls_hydrogen_treatment constr
_refine_ls_matrix_type full
_refine_ls_number_parameters 236
_refine_ls_number_reflns 3673
_refine_ls_number_restraints 0
_refine_ls_restrained_S_all 1.019
_refine_ls_R_factor_all 0.0617
_refine_ls_R_factor_gt 0.0401
_refine_ls_shift/su_max 0.001
_refine_ls_shift/su_mean 0.000
_refine_ls_structure_factor_coef Fsqd
_refine_ls_weighting_details 'calc w=1/[\s^2^(Fo^2^)+(0.0529P)^2^+0.5161P] where P=(Fo^2^+2Fc^2^)/3'
_refine_ls_weighting_scheme calc
_refine_ls_wR_factor_gt 0.0958
_refine_ls_wR_factor_ref 0.1066
_reflns_number_gt 2667
_reflns_number_total 3673
_reflns_threshold_expression >2sigma(I)
_cod_data_source_file c3cc45286g.txt
_cod_data_source_block cd211561
_cod_original_sg_symbol_H-M P2(1)/n
_cod_database_code 7110242

loop_
_symmetry_equiv_pos_as_xyz
'x, y, z'
'-x+1/2, y+1/2, -z+1/2'
'-x, -y, -z'
'x-1/2, -y-1/2, z-1/2'

loop_
_atom_site_label
_atom_site_type_symbol
_atom_site_fract_x
_atom_site_fract_y
_atom_site_fract_z
_atom_site_U_iso_or_equiv
_atom_site_adp_type
_atom_site_occupancy
_atom_site_symmetry_multiplicity
_atom_site_calc_flag
_atom_site_refinement_flags
Br1 Br -0.53659(6) 0.39554(4) 0.41513(3) 0.08720(19) Uani 1 1 d .
Br2 Br 0.16808(5) 0.63312(3) 1.14532(2) 0.07283(17) Uani 1 1 d .
O1 O 0.2601(3) 0.38482(14) 0.64938(12) 0.0488(5) Uani 1 1 d .
O2 O 0.5581(4) 0.2054(2) 0.70538(19) 0.0919(10) Uani 1 1 d .
O3 O 0.4408(3) 0.13380(16) 0.79729(15) 0.0666(7) Uani 1 1 d .
C1 C 0.3863(4) 0.3758(2) 0.72358(18) 0.0458(7) Uani 1 1 d .
H1 H 0.5057 0.3754 0.7127 0.055 Uiso 1 1 calc R
C2 C 0.3609(4) 0.4488(2) 0.78252(17) 0.0462(7) Uani 1 1 d .
H2 H 0.3647 0.5119 0.7714 0.055 Uiso 1 1 calc R
C3 C 0.3321(4) 0.4155(2) 0.85274(17) 0.0429(7) Uani 1 1 d .
C4 C 0.3417(4) 0.3110(2) 0.85406(16) 0.0458(7) Uani 1 1 d .
H4A H 0.2418 0.2844 0.8731 0.055 Uiso 1 1 calc R
H4B H 0.4468 0.2898 0.8883 0.055 Uiso 1 1 calc R
C5 C 0.3427(4) 0.2851(2) 0.76437(17) 0.0435(7) Uani 1 1 d .
C6 C 0.1630(4) 0.2666(2) 0.71837(16) 0.0430(7) Uani 1 1 d .
H6 H 0.0879 0.2213 0.7318 0.052 Uiso 1 1 calc R
C7 C 0.1273(4) 0.3237(2) 0.65637(17) 0.0435(7) Uani 1 1 d .
C8 C -0.0306(4) 0.3359(2) 0.59626(16) 0.0424(7) Uani 1 1 d .
C9 C -0.1888(4) 0.3047(2) 0.61178(18) 0.0539(8) Uani 1 1 d .
H9 H -0.1937 0.2720 0.6590 0.065 Uiso 1 1 calc R
C10 C -0.3396(4) 0.3212(3) 0.55817(19) 0.0584(9) Uani 1 1 d .
H10 H -0.4459 0.3002 0.5691 0.070 Uiso 1 1 calc R
C11 C -0.3308(4) 0.3691(2) 0.48851(19) 0.0538(8) Uani 1 1 d .
C12 C -0.1749(5) 0.3995(3) 0.47110(19) 0.0584(9) Uani 1 1 d .
H12 H -0.1706 0.4313 0.4234 0.070 Uiso 1 1 calc R
C13 C -0.0253(5) 0.3828(2) 0.52464(18) 0.0526(8) Uani 1 1 d .
H13 H 0.0807 0.4030 0.5128 0.063 Uiso 1 1 calc R
C14 C 0.2958(4) 0.4682(2) 0.92346(16) 0.0420(7) Uani 1 1 d .
C15 C 0.2849(4) 0.5641(2) 0.92272(19) 0.0544(8) Uani 1 1 d .
H15 H 0.3035 0.5963 0.8770 0.065 Uiso 1 1 calc R
C16 C 0.2471(5) 0.6132(2) 0.9878(2) 0.0598(9) Uani 1 1 d .
H16 H 0.2405 0.6776 0.9863 0.072 Uiso 1 1 calc R
C17 C 0.2196(4) 0.5653(2) 1.05491(19) 0.0520(8) Uani 1 1 d .
C18 C 0.2283(4) 0.4717(3) 1.05833(19) 0.0586(9) Uani 1 1 d .
H18 H 0.2085 0.4403 1.1042 0.070 Uiso 1 1 calc R
C19 C 0.2671(4) 0.4232(2) 0.99268(19) 0.0541(8) Uani 1 1 d .
H19 H 0.2740 0.3588 0.9951 0.065 Uiso 1 1 calc R
C20 C 0.4617(4) 0.2060(2) 0.75278(18) 0.0467(7) Uani 1 1 d .
C21 C 0.5451(5) 0.0528(3) 0.7878(2) 0.0714(10) Uani 1 1 d .
H21A H 0.5035 0.0242 0.7367 0.107 Uiso 1 1 calc R
H21B H 0.5368 0.0095 0.8304 0.107 Uiso 1 1 calc R
H21C H 0.6641 0.0710 0.7901 0.107 Uiso 1 1 calc R

loop_
_atom_site_aniso_label
_atom_site_aniso_U_11
_atom_site_aniso_U_22
_atom_site_aniso_U_33
_atom_site_aniso_U_23
_atom_site_aniso_U_13
_atom_site_aniso_U_12
Br1 0.0754(3) 0.0973(4) 0.0780(3) -0.0022(2) -0.0191(2) 0.0083(2)
Br2 0.0717(3) 0.0791(3) 0.0692(3) -0.02367(19) 0.0162(2) 0.00418(19)
O1 0.0553(13) 0.0532(13) 0.0371(11) 0.0063(9) 0.0054(9) -0.0147(10)
O2 0.108(2) 0.0692(19) 0.118(2) 0.0212(16) 0.075(2) 0.0136(16)
O3 0.0869(18) 0.0497(14) 0.0721(16) 0.0171(12) 0.0396(14) 0.0176(12)
C1 0.0470(17) 0.0472(19) 0.0425(16) 0.0033(13) 0.0050(13) -0.0091(13)
C2 0.0509(18) 0.0379(17) 0.0479(17) 0.0050(13) 0.0024(14) -0.0091(13)
C3 0.0395(16) 0.0452(18) 0.0419(16) 0.0010(13) 0.0011(13) -0.0039(13)
C4 0.0576(19) 0.0414(18) 0.0389(15) 0.0028(12) 0.0096(14) -0.0017(14)
C5 0.0501(17) 0.0413(17) 0.0396(15) 0.0048(12) 0.0092(13) -0.0069(13)
C6 0.0486(17) 0.0394(16) 0.0428(15) 0.0006(13) 0.0132(13) -0.0072(13)
C7 0.0504(17) 0.0424(17) 0.0397(15) -0.0037(13) 0.0135(13) -0.0079(14)
C8 0.0514(18) 0.0402(16) 0.0363(15) -0.0077(12) 0.0094(13) -0.0041(14)
C9 0.058(2) 0.061(2) 0.0434(17) 0.0014(15) 0.0096(15) -0.0083(16)
C10 0.0513(19) 0.068(2) 0.057(2) -0.0022(17) 0.0112(16) -0.0090(17)
C11 0.058(2) 0.053(2) 0.0464(17) -0.0111(15) -0.0018(15) 0.0058(16)
C12 0.071(2) 0.063(2) 0.0401(17) 0.0023(15) 0.0073(16) -0.0070(18)
C13 0.057(2) 0.059(2) 0.0434(17) 0.0013(14) 0.0109(15) -0.0104(15)
C14 0.0397(16) 0.0443(18) 0.0401(15) 0.0018(13) 0.0011(12) -0.0006(13)
C15 0.064(2) 0.049(2) 0.0491(18) 0.0076(15) 0.0078(15) -0.0014(16)
C16 0.066(2) 0.047(2) 0.065(2) -0.0046(17) 0.0049(18) 0.0048(16)
C17 0.0483(18) 0.057(2) 0.0494(18) -0.0083(16) 0.0035(14) 0.0045(15)
C18 0.070(2) 0.062(2) 0.0442(18) 0.0001(16) 0.0111(16) -0.0031(18)
C19 0.071(2) 0.0437(19) 0.0473(18) 0.0037(15) 0.0091(16) 0.0023(16)
C20 0.0492(18) 0.0466(19) 0.0448(17) -0.0013(14) 0.0097(14) -0.0083(14)
C21 0.076(3) 0.052(2) 0.088(3) 0.0105(19) 0.020(2) 0.0169(19)

loop_
_atom_type_symbol
_atom_type_description
_atom_type_scat_dispersion_real
_atom_type_scat_dispersion_imag
_atom_type_scat_source
C C 0.0033 0.0016 'International Tables Vol C Tables 4.2.6.8 and 6.1.1.4'
H H 0.0000 0.0000 'International Tables Vol C Tables 4.2.6.8 and 6.1.1.4'
O O 0.0106 0.0060 'International Tables Vol C Tables 4.2.6.8 and 6.1.1.4'
Br Br -0.2901 2.4595 'International Tables Vol C Tables 4.2.6.8 and 6.1.1.4'

loop_
_geom_angle_atom_site_label_1
_geom_angle_atom_site_label_2
_geom_angle_atom_site_label_3
_geom_angle
C7 O1 C1 106.2(2)
C20 O3 C21 116.9(3)
O1 C1 C2 111.2(3)
O1 C1 C5 106.8(2)
C2 C1 C5 103.9(2)
O1 C1 H1 111.5
C2 C1 H1 111.5
C5 C1 H1 111.5
C3 C2 C1 113.5(3)
C3 C2 H2 123.2
C1 C2 H2 123.2
C2 C3 C14 127.9(3)
C2 C3 C4 111.0(3)
C14 C3 C4 121.1(2)
C3 C4 C5 103.5(2)
C3 C4 H4A 111.1
C5 C4 H4A 111.1
C3 C4 H4B 111.1
C5 C4 H4B 111.1
H4A C4 H4B 109.0
C20 C5 C6 109.9(2)
C20 C5 C1 113.5(2)
C6 C5 C1 100.2(2)
C20 C5 C4 114.3(2)
C6 C5 C4 112.7(2)
C1 C5 C4 105.4(2)
C7 C6 C5 110.5(3)
C7 C6 H6 124.8
C5 C6 H6 124.8
C6 C7 O1 113.7(3)
C6 C7 C8 131.3(3)
O1 C7 C8 114.9(2)
C9 C8 C13 118.7(3)
C9 C8 C7 120.4(3)
C13 C8 C7 120.8(3)
C10 C9 C8 120.9(3)
C10 C9 H9 119.6
C8 C9 H9 119.6
C11 C10 C9 119.1(3)
C11 C10 H10 120.5
C9 C10 H10 120.5
C12 C11 C10 121.2(3)
C12 C11 Br1 118.9(3)
C10 C11 Br1 120.0(3)
C11 C12 C13 119.5(3)
C11 C12 H12 120.3
C13 C12 H12 120.3
C12 C13 C8 120.6(3)
C12 C13 H13 119.7
C8 C13 H13 119.7
C19 C14 C15 117.2(3)
C19 C14 C3 121.1(3)
C15 C14 C3 121.7(3)
C16 C15 C14 121.8(3)
C16 C15 H15 119.1
C14 C15 H15 119.1
C17 C16 C15 118.7(3)
C17 C16 H16 120.6
C15 C16 H16 120.6
C18 C17 C16 121.6(3)
C18 C17 Br2 119.6(3)
C16 C17 Br2 118.8(3)
C17 C18 C19 119.1(3)
C17 C18 H18 120.4
C19 C18 H18 120.4
C18 C19 C14 121.5(3)
C18 C19 H19 119.2
C14 C19 H19 119.2
O2 C20 O3 122.2(3)
O2 C20 C5 124.7(3)
O3 C20 C5 113.0(3)
O3 C21 H21A 109.5
O3 C21 H21B 109.5
H21A C21 H21B 109.5
O3 C21 H21C 109.5
H21A C21 H21C 109.5
H21B C21 H21C 109.5

loop_
_geom_bond_atom_site_label_1
_geom_bond_atom_site_label_2
_geom_bond_distance
Br1 C11 1.894(3)
Br2 C17 1.907(3)
O1 C7 1.380(4)
O1 C1 1.461(4)
O2 C20 1.184(4)
O3 C20 1.308(4)
O3 C21 1.447(4)
C1 C2 1.482(4)
C1 C5 1.541(4)
C1 H1 0.9800
C2 C3 1.329(4)
C2 H2 0.9300
C3 C14 1.478(4)
C3 C4 1.508(5)
C4 C5 1.556(4)
C4 H4A 0.9700
C4 H4B 0.9700
C5 C20 1.505(4)
C5 C6 1.508(4)
C6 C7 1.322(4)
C6 H6 0.9300
C7 C8 1.469(4)
C8 C9 1.380(4)
C8 C13 1.388(4)
C9 C10 1.379(4)
C9 H9 0.9300
C10 C11 1.372(5)
C10 H10 0.9300
C11 C12 1.371(5)
C12 C13 1.372(5)
C12 H12 0.9300
C13 H13 0.9300
C14 C19 1.384(4)
C14 C15 1.386(4)
C15 C16 1.376(5)
C15 H15 0.9300
C16 C17 1.371(5)
C16 H16 0.9300
C17 C18 1.352(5)
C18 C19 1.383(4)
C18 H18 0.9300
C19 H19 0.9300
C21 H21A 0.9600
C21 H21B 0.9600
C21 H21C 0.9600

loop_
_geom_hbond_atom_site_label_D
_geom_hbond_atom_site_label_H
_geom_hbond_atom_site_label_A
_geom_hbond_distance_DH
_geom_hbond_distance_HA
_geom_hbond_distance_DA
_geom_hbond_angle_DHA
_geom_hbond_site_symmetry_A
C10 H10 O2 0.93 2.66 3.197(4) 117.0 1_455
C9 H9 O2 0.93 2.41 3.078(4) 129.0 1_455

loop_
_geom_torsion_atom_site_label_1
_geom_torsion_atom_site_label_2
_geom_torsion_atom_site_label_3
_geom_torsion_atom_site_label_4
_geom_torsion
C7 O1 C1 C2 -97.0(3)
C7 O1 C1 C5 15.7(3)
O1 C1 C2 C3 122.3(3)
C5 C1 C2 C3 7.8(3)
C1 C2 C3 C14 -177.8(3)
C1 C2 C3 C4 2.6(4)
C2 C3 C4 C5 -11.8(3)
C14 C3 C4 C5 168.6(2)
O1 C1 C5 C20 102.2(3)
C2 C1 C5 C20 -140.2(3)
O1 C1 C5 C6 -15.0(3)
C2 C1 C5 C6 102.7(3)
O1 C1 C5 C4 -132.1(2)
C2 C1 C5 C4 -14.4(3)
C3 C4 C5 C20 141.1(2)
C3 C4 C5 C6 -92.5(3)
C3 C4 C5 C1 15.8(3)
C20 C5 C6 C7 -110.2(3)
C1 C5 C6 C7 9.5(3)
C4 C5 C6 C7 121.1(3)
C5 C6 C7 O1 -0.1(4)
C5 C6 C7 C8 -177.1(3)
C1 O1 C7 C6 -10.1(3)
C1 O1 C7 C8 167.4(2)
C6 C7 C8 C9 20.0(5)
O1 C7 C8 C9 -157.0(3)
C6 C7 C8 C13 -163.1(3)
O1 C7 C8 C13 20.0(4)
C13 C8 C9 C10 -1.4(5)
C7 C8 C9 C10 175.6(3)
C8 C9 C10 C11 0.3(5)
C9 C10 C11 C12 0.8(5)
C9 C10 C11 Br1 -178.4(3)
C10 C11 C12 C13 -0.7(5)
Br1 C11 C12 C13 178.5(2)
C11 C12 C13 C8 -0.4(5)
C9 C8 C13 C12 1.5(5)
C7 C8 C13 C12 -175.5(3)
C2 C3 C14 C19 179.5(3)
C4 C3 C14 C19 -0.9(4)
C2 C3 C14 C15 1.1(5)
C4 C3 C14 C15 -179.3(3)
C19 C14 C15 C16 0.0(5)
C3 C14 C15 C16 178.5(3)
C14 C15 C16 C17 -0.1(5)
C15 C16 C17 C18 -0.1(5)
C15 C16 C17 Br2 179.8(3)
C16 C17 C18 C19 0.4(5)
Br2 C17 C18 C19 -179.5(2)
C17 C18 C19 C14 -0.5(5)
C15 C14 C19 C18 0.3(5)
C3 C14 C19 C18 -178.2(3)
C21 O3 C20 O2 1.7(5)
C21 O3 C20 C5 177.6(3)
C6 C5 C20 O2 97.4(4)
C1 C5 C20 O2 -13.9(5)
C4 C5 C20 O2 -134.8(3)
C6 C5 C20 O3 -78.4(3)
C1 C5 C20 O3 170.3(3)
C4 C5 C20 O3 49.4(4)
